data_1540727
loop_
_publ_author_name
'Yap, Wai-Sum'
'Gan, Chew-Yan'
'Sim, Kae-Shin'
'Lim, Siew-Huah'
'Low, Yun-Yee'
'Kam, Toh-Seok'

_publ_section_title
;
 Aspidofractinine and Eburnane Alkaloids from a North Borneo Kopsia.
 Ring-Contracted, Additional Ring-Fused, and Paucidactine-Type
 Aspidofractinine Alkaloids from K. pauciflora.
;
_journal_issue 1
_journal_name_full 'Journal of natural products'
_journal_page_first 230
_journal_page_last 239
_journal_paper_doi 10.1021/acs.jnatprod.5b00992
_journal_volume 79
_journal_year 2016
_chemical_absolute_configuration syn
_chemical_formula_moiety 'C19 H22 N2 O2'
_chemical_formula_sum 'C19 H22 N2 O2'
_chemical_formula_weight 310.38
_chemical_melting_point 464.0(10)
_chemical_name_common 'Larutienine B'
_space_group_crystal_system monoclinic
_space_group_IT_number 4
_space_group_name_Hall 'P 2yb'
_space_group_name_H-M_alt 'P 1 21 1'
_symmetry_space_group_name_Hall 'P 2yb'
_symmetry_space_group_name_H-M 'P 1 21 1'
_atom_sites_solution_hydrogens geom
_audit_creation_method SHELXL-2014/7
_cell_angle_alpha 90
_cell_angle_beta 116.781(2)
_cell_angle_gamma 90
_cell_formula_units_Z 4
_cell_length_a 14.2796(4)
_cell_length_b 7.9986(2)
_cell_length_c 15.7780(5)
_cell_measurement_reflns_used 4006
_cell_measurement_temperature 173(2)
_cell_measurement_theta_max 29.21
_cell_measurement_theta_min 2.59
_cell_volume 1608.81(8)
_computing_cell_refinement 'SAINT (Bruker, 2007)'
_computing_data_collection 'APEX2 (Bruker, 2007)'
_computing_data_reduction 'SAINT (Bruker, 2007)'
_computing_molecular_graphics 'X-SEED (Barbour, 2001)'
_computing_publication_material 'enCIFer (Allen et al., 2004)'
_computing_structure_refinement 'SHELXL-2014/7 (Sheldrick, 2014)'
_computing_structure_solution 'SHELXS97 (Sheldrick, 2008)'
_diffrn_ambient_temperature 173(2)
_diffrn_measured_fraction_theta_full 1.000
_diffrn_measured_fraction_theta_max 1.000
_diffrn_measurement_device_type 'Bruker APEX-II CCD'
_diffrn_measurement_method '\w scans'
_diffrn_radiation_type MoK\a
_diffrn_radiation_wavelength 0.71073
_diffrn_reflns_av_R_equivalents 0.0899
_diffrn_reflns_av_unetI/netI 0.1033
_diffrn_reflns_laue_measured_fraction_full 1.000
_diffrn_reflns_laue_measured_fraction_max 1.000
_diffrn_reflns_limit_h_max 18
_diffrn_reflns_limit_h_min -18
_diffrn_reflns_limit_k_max 10
_diffrn_reflns_limit_k_min -10
_diffrn_reflns_limit_l_max 20
_diffrn_reflns_limit_l_min -20
_diffrn_reflns_number 15425
_diffrn_reflns_point_group_measured_fraction_full 0.998
_diffrn_reflns_point_group_measured_fraction_max 0.994
_diffrn_reflns_theta_full 25.005
_diffrn_reflns_theta_max 27.495
_diffrn_reflns_theta_min 1.446
_diffrn_source 'fine-focus sealed tube'
_exptl_absorpt_coefficient_mu 0.084
_exptl_absorpt_correction_type none
_exptl_crystal_colour 'light orange'
_exptl_crystal_density_diffrn 1.281
_exptl_crystal_density_method 'not measured'
_exptl_crystal_description block
_exptl_crystal_F_000 664
_exptl_crystal_size_max 0.72
_exptl_crystal_size_mid 0.22
_exptl_crystal_size_min 0.10
_refine_diff_density_max 0.216
_refine_diff_density_min -0.240
_refine_diff_density_rms 0.052
_refine_ls_abs_structure_details
;
 Flack x determined using 2026 quotients [(I+)-(I-)]/[(I+)+(I-)]
 (Parsons, Flack and Wagner, Acta Cryst. B69 (2013) 249-259).
;
_refine_ls_abs_structure_Flack 2.1(10)
_refine_ls_extinction_method none
_refine_ls_goodness_of_fit_ref 0.917
_refine_ls_hydrogen_treatment constr
_refine_ls_matrix_type full
_refine_ls_number_parameters 417
_refine_ls_number_reflns 7346
_refine_ls_number_restraints 1
_refine_ls_restrained_S_all 0.917
_refine_ls_R_factor_all 0.0640
_refine_ls_R_factor_gt 0.0473
_refine_ls_shift/su_max <0.001
_refine_ls_shift/su_mean <0.001
_refine_ls_structure_factor_coef Fsqd
_refine_ls_weighting_details 'w=1/[\s^2^(Fo^2^)+(0.0334P)^2^] where P=(Fo^2^+2Fc^2^)/3'
_refine_ls_weighting_scheme calc
_refine_ls_wR_factor_gt 0.0948
_refine_ls_wR_factor_ref 0.1004
_reflns_Friedel_coverage 0.854
_reflns_friedel_fraction_full 0.996
_reflns_friedel_fraction_max 0.987
_reflns_number_gt 5691
_reflns_number_total 7346
_reflns_threshold_expression 'I > 2\s(I)'
_cod_data_source_file np5b00992_si_007.cif
_cod_data_source_block larutienine_B
_cod_depositor_comments
;
The following automatic conversions were performed:

'_chemical_melting_point' value '463-465' was changed to '464.0(10)'
- the average value was taken and precision was estimated.

Automatic conversion script
Id: cif_fix_values 4268 2015-11-12 08:31:59Z antanas 

 Adding full bibliography for 1540726--1540731.cif.
;
_cod_database_code 1540727
_shelx_shelxl_version_number 2014/7
_shelx_space_group_comment
;
The symmetry employed for this shelxl refinement is uniquely defined
by the following loop, which should always be used as a source of
symmetry information in preference to the above space-group names.
They are only intended as comments.
;

loop_
_space_group_symop_operation_xyz
'x, y, z'
'-x, y+1/2, -z'

loop_
_atom_site_label
_atom_site_type_symbol
_atom_site_fract_x
_atom_site_fract_y
_atom_site_fract_z
_atom_site_U_iso_or_equiv
_atom_site_adp_type
_atom_site_occupancy
_atom_site_site_symmetry_order
_atom_site_calc_flag
_atom_site_refinement_flags_posn
_atom_site_refinement_flags_adp
C2A C 0.3667(2) 0.4577(4) 0.6357(2) 0.0154(6) Uani 1 1 d . .
C3A C 0.6159(2) 0.6665(4) 0.6777(2) 0.0245(7) Uani 1 1 d . .
H3A1 H 0.6187 0.6268 0.6195 0.029 Uiso 1 1 calc R U
H3A2 H 0.6856 0.6487 0.7322 0.029 Uiso 1 1 calc R U
C5A C 0.5535(2) 0.3962(4) 0.7097(2) 0.0211(7) Uani 1 1 d . .
H5A1 H 0.6162 0.3733 0.7704 0.025 Uiso 1 1 calc R U
H5A2 H 0.5608 0.3386 0.6574 0.025 Uiso 1 1 calc R U
C6A C 0.4527(2) 0.3459(4) 0.7139(2) 0.0191(7) Uani 1 1 d . .
H6A1 H 0.4574 0.3694 0.7773 0.023 Uiso 1 1 calc R U
H6A2 H 0.4375 0.2257 0.6993 0.023 Uiso 1 1 calc R U
C7A C 0.2998(2) 0.3363(4) 0.5572(2) 0.0171(6) Uani 1 1 d . .
C8A C 0.2042(2) 0.3096(4) 0.5688(2) 0.0164(6) Uani 1 1 d . .
C9A C 0.1221(2) 0.1967(4) 0.5242(2) 0.0192(7) Uani 1 1 d . .
H9A H 0.1240 0.1156 0.4810 0.023 Uiso 1 1 calc R U
C10A C 0.0378(2) 0.2062(4) 0.5447(2) 0.0197(7) Uani 1 1 d . .
H10A H -0.0201 0.1328 0.5144 0.024 Uiso 1 1 calc R U
C11A C 0.0381(2) 0.3239(4) 0.6100(2) 0.0187(7) Uani 1 1 d . .
H11A H -0.0206 0.3290 0.6231 0.022 Uiso 1 1 calc R U
C12A C 0.1203(2) 0.4334(4) 0.6564(2) 0.0177(7) Uani 1 1 d . .
H12A H 0.1197 0.5108 0.7019 0.021 Uiso 1 1 calc R U
C13A C 0.2046(2) 0.4258(3) 0.6339(2) 0.0140(6) Uani 1 1 d . .
C14A C 0.5881(3) 0.8505(4) 0.6685(3) 0.0274(8) Uani 1 1 d . .
H14A H 0.6390 0.9140 0.6545 0.033 Uiso 1 1 calc R U
H14B H 0.5925 0.8921 0.7293 0.033 Uiso 1 1 calc R U
C15A C 0.4771(2) 0.8791(4) 0.5890(2) 0.0230(7) Uani 1 1 d . .
H15A H 0.4766 0.8563 0.5271 0.028 Uiso 1 1 calc R U
H15B H 0.4579 0.9979 0.5895 0.028 Uiso 1 1 calc R U
C16A C 0.2698(2) 0.7071(4) 0.6505(2) 0.0193(7) Uani 1 1 d . .
H16A H 0.2281 0.7489 0.6828 0.023 Uiso 1 1 calc R U
C17A C 0.3694(2) 0.8089(4) 0.6813(2) 0.0208(7) Uani 1 1 d . .
H17A H 0.4254 0.7702 0.7430 0.025 Uiso 1 1 calc R U
H17B H 0.3567 0.9298 0.6849 0.025 Uiso 1 1 calc R U
C18A C 0.2608(3) 0.7075(4) 0.4222(2) 0.0255(8) Uani 1 1 d . .
H18A H 0.2653 0.5861 0.4318 0.038 Uiso 1 1 calc R U
H18B H 0.3113 0.7426 0.3995 0.038 Uiso 1 1 calc R U
H18C H 0.1898 0.7376 0.3752 0.038 Uiso 1 1 calc R U
C19A C 0.2859(2) 0.7941(4) 0.5153(2) 0.0204(7) Uani 1 1 d . .
H19A H 0.2743 0.9169 0.5029 0.024 Uiso 1 1 calc R U
C20A C 0.3946(2) 0.7683(4) 0.5986(2) 0.0175(6) Uani 1 1 d . .
C21A C 0.4317(2) 0.5866(4) 0.6113(2) 0.0174(6) Uani 1 1 d . .
H21A H 0.4357 0.5493 0.5525 0.021 Uiso 1 1 calc R U
C2B C 0.7993(2) 0.3140(4) 0.0909(2) 0.0195(7) Uani 1 1 d . .
C3B C 1.0132(2) -0.0008(4) 0.1821(2) 0.0235(7) Uani 1 1 d . .
H3B1 H 1.0271 -0.0013 0.1260 0.028 Uiso 1 1 calc R U
H3B2 H 1.0084 -0.1182 0.1998 0.028 Uiso 1 1 calc R U
C5B C 0.8190(2) 0.0110(4) 0.0874(2) 0.0241(7) Uani 1 1 d . .
H5B1 H 0.8032 -0.0965 0.1093 0.029 Uiso 1 1 calc R U
H5B2 H 0.8231 -0.0069 0.0270 0.029 Uiso 1 1 calc R U
C6B C 0.7386(3) 0.1455(4) 0.0773(3) 0.0268(8) Uani 1 1 d . .
H6B1 H 0.7140 0.1320 0.1264 0.032 Uiso 1 1 calc R U
H6B2 H 0.6774 0.1404 0.0138 0.032 Uiso 1 1 calc R U
C7B C 0.7496(3) 0.4016(4) -0.0056(2) 0.0235(7) Uani 1 1 d . .
C8B C 0.6799(2) 0.5303(4) 0.0011(2) 0.0216(7) Uani 1 1 d . .
C9B C 0.6076(2) 0.6351(4) -0.0669(2) 0.0246(7) Uani 1 1 d . .
H9B H 0.5939 0.6270 -0.1316 0.029 Uiso 1 1 calc R U
C10B C 0.5557(3) 0.7521(4) -0.0385(3) 0.0287(8) Uani 1 1 d . .
H10B H 0.5046 0.8237 -0.0839 0.034 Uiso 1 1 calc R U
C11B C 0.5789(3) 0.7641(4) 0.0575(2) 0.0284(8) Uani 1 1 d . .
H11B H 0.5440 0.8463 0.0763 0.034 Uiso 1 1 calc R U
C12B C 0.6507(2) 0.6608(4) 0.1253(2) 0.0250(7) Uani 1 1 d . .
H12B H 0.6650 0.6702 0.1901 0.030 Uiso 1 1 calc R U
C13B C 0.7020(2) 0.5420(4) 0.0968(2) 0.0190(7) Uani 1 1 d . .
C14B C 1.1009(2) 0.0882(4) 0.2639(2) 0.0240(7) Uani 1 1 d . .
H14C H 1.1685 0.0335 0.2778 0.029 Uiso 1 1 calc R U
H14D H 1.0896 0.0790 0.3212 0.029 Uiso 1 1 calc R U
C15B C 1.1063(2) 0.2716(4) 0.2413(2) 0.0226(7) Uani 1 1 d . .
H15C H 1.1310 0.2806 0.1921 0.027 Uiso 1 1 calc R U
H15D H 1.1581 0.3289 0.2991 0.027 Uiso 1 1 calc R U
C16B C 0.8727(2) 0.5140(4) 0.2254(2) 0.0194(7) Uani 1 1 d . .
H16B H 0.8551 0.5803 0.2701 0.023 Uiso 1 1 calc R U
C17B C 0.9609(2) 0.3918(4) 0.2805(2) 0.0206(7) Uani 1 1 d . .
H17C H 0.9348 0.2884 0.2970 0.025 Uiso 1 1 calc R U
H17D H 1.0160 0.4428 0.3389 0.025 Uiso 1 1 calc R U
C18B C 1.0034(3) 0.5708(4) 0.0805(2) 0.0280(8) Uani 1 1 d . .
H18D H 0.9388 0.5249 0.0300 0.042 Uiso 1 1 calc R U
H18E H 1.0642 0.5159 0.0793 0.042 Uiso 1 1 calc R U
H18F H 1.0066 0.6912 0.0708 0.042 Uiso 1 1 calc R U
C19B C 1.0048(2) 0.5403(4) 0.1760(2) 0.0215(7) Uani 1 1 d . .
H19B H 1.0698 0.5927 0.2260 0.026 Uiso 1 1 calc R U
C20B C 0.9995(2) 0.3602(4) 0.2060(2) 0.0186(7) Uani 1 1 d . .
C21B C 0.9150(2) 0.2571(4) 0.1260(2) 0.0174(6) Uani 1 1 d . .
H21B H 0.9314 0.2535 0.0708 0.021 Uiso 1 1 calc R U
N1A N 0.29442(18) 0.5296(3) 0.67153(18) 0.0152(5) Uani 1 1 d . .
N4A N 0.53622(18) 0.5737(3) 0.69204(19) 0.0186(6) Uani 1 1 d . .
N2B N 0.7795(2) 0.4273(3) 0.15633(18) 0.0185(6) Uani 1 1 d . .
N4B N 0.9149(2) 0.0864(3) 0.15948(19) 0.0200(6) Uani 1 1 d . .
O7A O 0.32485(17) 0.2689(3) 0.50124(16) 0.0242(5) Uani 1 1 d . .
O16A O 0.21338(16) 0.7344(3) 0.55013(16) 0.0219(5) Uani 1 1 d . .
O7B O 0.76240(19) 0.3627(3) -0.07429(16) 0.0339(6) Uani 1 1 d . .
O16B O 0.91506(17) 0.6221(3) 0.17805(16) 0.0221(5) Uani 1 1 d . .

loop_
_atom_site_aniso_label
_atom_site_aniso_U_11
_atom_site_aniso_U_22
_atom_site_aniso_U_33
_atom_site_aniso_U_23
_atom_site_aniso_U_13
_atom_site_aniso_U_12
C2A 0.0119(14) 0.0183(15) 0.0174(16) 0.0005(13) 0.0079(13) 0.0023(12)
C3A 0.0124(15) 0.0379(19) 0.0235(18) 0.0030(16) 0.0082(14) -0.0027(14)
C5A 0.0129(15) 0.0294(18) 0.0191(17) 0.0023(15) 0.0054(14) 0.0034(13)
C6A 0.0155(15) 0.0216(16) 0.0203(17) 0.0040(14) 0.0083(14) 0.0012(13)
C7A 0.0163(15) 0.0161(15) 0.0172(16) 0.0026(13) 0.0062(14) 0.0029(12)
C8A 0.0146(15) 0.0186(16) 0.0151(16) 0.0022(13) 0.0058(13) 0.0017(12)
C9A 0.0185(15) 0.0185(16) 0.0180(16) -0.0017(13) 0.0059(14) -0.0012(13)
C10A 0.0147(15) 0.0220(16) 0.0174(17) 0.0024(14) 0.0028(14) -0.0022(13)
C11A 0.0135(15) 0.0235(17) 0.0193(16) 0.0065(14) 0.0077(14) 0.0036(13)
C12A 0.0194(16) 0.0177(15) 0.0198(17) 0.0014(13) 0.0121(14) 0.0026(13)
C13A 0.0117(14) 0.0147(14) 0.0131(15) 0.0029(12) 0.0033(13) 0.0005(11)
C14A 0.0171(16) 0.0357(19) 0.031(2) -0.0045(17) 0.0122(16) -0.0107(15)
C15A 0.0211(17) 0.0229(17) 0.0275(19) 0.0009(15) 0.0132(15) -0.0027(14)
C16A 0.0148(15) 0.0212(16) 0.0230(18) -0.0028(14) 0.0094(14) 0.0011(12)
C17A 0.0190(16) 0.0183(16) 0.0271(18) -0.0057(14) 0.0122(15) -0.0026(12)
C18A 0.0200(16) 0.0284(18) 0.0247(19) 0.0040(15) 0.0072(15) 0.0026(14)
C19A 0.0146(15) 0.0214(16) 0.0252(18) 0.0039(14) 0.0089(14) 0.0010(13)
C20A 0.0153(15) 0.0164(14) 0.0208(16) -0.0006(14) 0.0082(14) -0.0011(12)
C21A 0.0125(15) 0.0249(16) 0.0175(16) -0.0006(14) 0.0092(13) -0.0009(13)
C2B 0.0172(16) 0.0205(16) 0.0180(16) -0.0023(13) 0.0054(14) 0.0006(13)
C3B 0.0225(18) 0.0199(16) 0.0272(19) 0.0015(15) 0.0105(16) 0.0030(14)
C5B 0.0221(17) 0.0174(15) 0.0269(19) -0.0020(15) 0.0058(15) -0.0023(14)
C6B 0.0174(17) 0.0263(18) 0.029(2) -0.0053(16) 0.0036(16) -0.0016(14)
C7B 0.0207(16) 0.0263(18) 0.0180(17) -0.0022(14) 0.0038(14) 0.0018(14)
C8B 0.0206(16) 0.0209(16) 0.0206(17) -0.0020(14) 0.0069(14) -0.0014(13)
C9B 0.0202(17) 0.0293(18) 0.0198(18) 0.0016(15) 0.0051(15) 0.0039(14)
C10B 0.0234(17) 0.0311(19) 0.0262(19) 0.0018(16) 0.0065(15) 0.0072(15)
C11B 0.0251(17) 0.0321(19) 0.028(2) -0.0014(17) 0.0123(16) 0.0077(15)
C12B 0.0230(17) 0.0319(18) 0.0203(18) -0.0029(15) 0.0101(15) 0.0011(15)
C13B 0.0149(15) 0.0202(16) 0.0193(17) 0.0007(13) 0.0055(14) -0.0014(12)
C14B 0.0208(16) 0.0244(17) 0.0257(19) 0.0046(15) 0.0097(15) 0.0036(14)
C15B 0.0167(15) 0.0249(16) 0.0249(18) -0.0005(15) 0.0082(14) 0.0002(14)
C16B 0.0219(16) 0.0189(15) 0.0162(16) -0.0003(14) 0.0074(14) -0.0010(13)
C17B 0.0191(16) 0.0220(16) 0.0179(16) -0.0012(14) 0.0057(14) -0.0016(13)
C18B 0.037(2) 0.0213(17) 0.030(2) 0.0044(15) 0.0196(18) -0.0011(15)
C19B 0.0166(15) 0.0231(16) 0.0237(18) -0.0021(14) 0.0080(15) -0.0012(13)
C20B 0.0156(15) 0.0201(15) 0.0182(17) 0.0022(14) 0.0058(14) 0.0001(13)
C21B 0.0163(15) 0.0187(15) 0.0158(16) 0.0003(13) 0.0059(13) 0.0016(13)
N1A 0.0103(12) 0.0194(12) 0.0176(14) -0.0039(11) 0.0077(11) -0.0006(10)
N4A 0.0086(11) 0.0277(15) 0.0183(14) 0.0013(12) 0.0049(11) -0.0029(11)
N2B 0.0183(13) 0.0187(13) 0.0166(14) -0.0018(11) 0.0062(12) -0.0005(11)
N4B 0.0169(13) 0.0187(14) 0.0230(15) 0.0008(12) 0.0077(12) 0.0017(11)
O7A 0.0258(12) 0.0258(12) 0.0277(13) -0.0060(11) 0.0180(11) -0.0021(10)
O16A 0.0127(10) 0.0255(12) 0.0268(13) 0.0039(10) 0.0084(10) 0.0004(9)
O7B 0.0326(14) 0.0465(15) 0.0168(12) -0.0032(12) 0.0060(11) 0.0154(12)
O16B 0.0217(12) 0.0187(11) 0.0269(13) 0.0017(10) 0.0118(11) -0.0003(9)

loop_
_atom_type_symbol
_atom_type_description
_atom_type_scat_dispersion_real
_atom_type_scat_dispersion_imag
_atom_type_scat_source
C C 0.0033 0.0016 'International Tables Vol C Tables 4.2.6.8 and 6.1.1.4'
H H 0.0000 0.0000 'International Tables Vol C Tables 4.2.6.8 and 6.1.1.4'
N N 0.0061 0.0033 'International Tables Vol C Tables 4.2.6.8 and 6.1.1.4'
O O 0.0106 0.0060 'International Tables Vol C Tables 4.2.6.8 and 6.1.1.4'

loop_
_geom_angle_atom_site_label_1
_geom_angle_atom_site_label_2
_geom_angle_atom_site_label_3
_geom_angle
N1A C2A C7A 105.4(2)
N1A C2A C21A 115.5(2)
C7A C2A C21A 116.7(2)
N1A C2A C6A 110.5(2)
C7A C2A C6A 105.0(2)
C21A C2A C6A 103.3(2)
N4A C3A C14A 108.7(2)
N4A C3A H3A1 109.9
C14A C3A H3A1 109.9
N4A C3A H3A2 109.9
C14A C3A H3A2 109.9
H3A1 C3A H3A2 108.3
N4A C5A C6A 100.6(2)
N4A C5A H5A1 111.6
C6A C5A H5A1 111.6
N4A C5A H5A2 111.6
C6A C5A H5A2 111.6
H5A1 C5A H5A2 109.4
C5A C6A C2A 103.6(2)
C5A C6A H6A1 111.0
C2A C6A H6A1 111.0
C5A C6A H6A2 111.0
C2A C6A H6A2 111.0
H6A1 C6A H6A2 109.0
O7A C7A C8A 128.1(3)
O7A C7A C2A 126.2(3)
C8A C7A C2A 105.6(2)
C13A C8A C9A 122.1(3)
C13A C8A C7A 107.5(3)
C9A C8A C7A 130.4(3)
C10A C9A C8A 118.0(3)
C10A C9A H9A 121.0
C8A C9A H9A 121.0
C9A C10A C11A 119.8(3)
C9A C10A H10A 120.1
C11A C10A H10A 120.1
C12A C11A C10A 122.6(3)
C12A C11A H11A 118.7
C10A C11A H11A 118.7
C11A C12A C13A 117.4(3)
C11A C12A H12A 121.3
C13A C12A H12A 121.3
C8A C13A C12A 120.1(3)
C8A C13A N1A 113.9(2)
C12A C13A N1A 126.0(3)
C3A C14A C15A 110.7(3)
C3A C14A H14A 109.5
C15A C14A H14A 109.5
C3A C14A H14B 109.5
C15A C14A H14B 109.5
H14A C14A H14B 108.1
C14A C15A C20A 113.0(3)
C14A C15A H15A 109.0
C20A C15A H15A 109.0
C14A C15A H15B 109.0
C20A C15A H15B 109.0
H15A C15A H15B 107.8
O16A C16A N1A 110.9(2)
O16A C16A C17A 104.6(2)
N1A C16A C17A 110.7(2)
O16A C16A H16A 110.2
N1A C16A H16A 110.2
C17A C16A H16A 110.2
C16A C17A C20A 99.2(2)
C16A C17A H17A 111.9
C20A C17A H17A 111.9
C16A C17A H17B 111.9
C20A C17A H17B 111.9
H17A C17A H17B 109.6
C19A C18A H18A 109.5
C19A C18A H18B 109.5
H18A C18A H18B 109.5
C19A C18A H18C 109.5
H18A C18A H18C 109.5
H18B C18A H18C 109.5
O16A C19A C18A 108.6(2)
O16A C19A C20A 104.5(2)
C18A C19A C20A 118.4(2)
O16A C19A H19A 108.3
C18A C19A H19A 108.3
C20A C19A H19A 108.3
C21A C20A C19A 113.5(3)
C21A C20A C15A 109.0(2)
C19A C20A C15A 111.4(3)
C21A C20A C17A 106.8(2)
C19A C20A C17A 99.5(2)
C15A C20A C17A 116.5(3)
N4A C21A C20A 109.7(2)
N4A C21A C2A 103.1(2)
C20A C21A C2A 117.1(2)
N4A C21A H21A 108.9
C20A C21A H21A 108.9
C2A C21A H21A 108.9
N2B C2B C7B 105.2(2)
N2B C2B C21B 115.6(3)
C7B C2B C21B 115.5(2)
N2B C2B C6B 110.7(2)
C7B C2B C6B 106.2(3)
C21B C2B C6B 103.3(2)
N4B C3B C14B 108.6(3)
N4B C3B H3B1 110.0
C14B C3B H3B1 110.0
N4B C3B H3B2 110.0
C14B C3B H3B2 110.0
H3B1 C3B H3B2 108.3
N4B C5B C6B 100.8(2)
N4B C5B H5B1 111.6
C6B C5B H5B1 111.6
N4B C5B H5B2 111.6
C6B C5B H5B2 111.6
H5B1 C5B H5B2 109.4
C5B C6B C2B 104.4(2)
C5B C6B H6B1 110.9
C2B C6B H6B1 110.9
C5B C6B H6B2 110.9
C2B C6B H6B2 110.9
H6B1 C6B H6B2 108.9
O7B C7B C8B 128.4(3)
O7B C7B C2B 125.5(3)
C8B C7B C2B 106.0(3)
C9B C8B C13B 121.4(3)
C9B C8B C7B 131.4(3)
C13B C8B C7B 107.1(3)
C8B C9B C10B 118.5(3)
C8B C9B H9B 120.8
C10B C9B H9B 120.8
C9B C10B C11B 119.7(3)
C9B C10B H10B 120.1
C11B C10B H10B 120.1
C12B C11B C10B 122.1(3)
C12B C11B H11B 119.0
C10B C11B H11B 119.0
C11B C12B C13B 118.3(3)
C11B C12B H12B 120.9
C13B C12B H12B 120.9
C12B C13B C8B 120.0(3)
C12B C13B N2B 126.5(3)
C8B C13B N2B 113.6(3)
C3B C14B C15B 111.4(3)
C3B C14B H14C 109.3
C15B C14B H14C 109.3
C3B C14B H14D 109.3
C15B C14B H14D 109.3
H14C C14B H14D 108.0
C14B C15B C20B 112.5(3)
C14B C15B H15C 109.1
C20B C15B H15C 109.1
C14B C15B H15D 109.1
C20B C15B H15D 109.1
H15C C15B H15D 107.8
O16B C16B N2B 110.5(2)
O16B C16B C17B 104.4(2)
N2B C16B C17B 111.3(2)
O16B C16B H16B 110.2
N2B C16B H16B 110.2
C17B C16B H16B 110.2
C16B C17B C20B 99.2(2)
C16B C17B H17C 111.9
C20B C17B H17C 111.9
C16B C17B H17D 111.9
C20B C17B H17D 111.9
H17C C17B H17D 109.6
C19B C18B H18D 109.5
C19B C18B H18E 109.5
H18D C18B H18E 109.5
C19B C18B H18F 109.5
H18D C18B H18F 109.5
H18E C18B H18F 109.5
O16B C19B C18B 109.5(3)
O16B C19B C20B 104.5(2)
C18B C19B C20B 118.6(3)
O16B C19B H19B 107.9
C18B C19B H19B 107.9
C20B C19B H19B 107.9
C17B C20B C19B 99.6(2)
C17B C20B C21B 107.4(2)
C19B C20B C21B 112.5(3)
C17B C20B C15B 116.0(3)
C19B C20B C15B 111.6(2)
C21B C20B C15B 109.5(2)
N4B C21B C20B 109.4(2)
N4B C21B C2B 103.2(2)
C20B C21B C2B 116.9(2)
N4B C21B H21B 109.0
C20B C21B H21B 109.0
C2B C21B H21B 109.0
C13A N1A C16A 113.2(2)
C13A N1A C2A 105.4(2)
C16A N1A C2A 115.0(2)
C5A N4A C3A 116.9(2)
C5A N4A C21A 104.8(2)
C3A N4A C21A 112.9(2)
C13B N2B C16B 111.4(2)
C13B N2B C2B 105.6(2)
C16B N2B C2B 114.4(2)
C5B N4B C3B 117.0(2)
C5B N4B C21B 104.9(2)
C3B N4B C21B 112.2(2)
C16A O16A C19A 109.0(2)
C16B O16B C19B 108.8(2)

loop_
_geom_bond_atom_site_label_1
_geom_bond_atom_site_label_2
_geom_bond_distance
C2A N1A 1.498(4)
C2A C7A 1.524(4)
C2A C21A 1.547(4)
C2A C6A 1.570(4)
C3A N4A 1.459(4)
C3A C14A 1.513(5)
C3A H3A1 0.9900
C3A H3A2 0.9900
C5A N4A 1.447(4)
C5A C6A 1.524(4)
C5A H5A1 0.9900
C5A H5A2 0.9900
C6A H6A1 0.9900
C6A H6A2 0.9900
C7A O7A 1.217(3)
C7A C8A 1.472(4)
C8A C13A 1.383(4)
C8A C9A 1.393(4)
C9A C10A 1.382(4)
C9A H9A 0.9500
C10A C11A 1.394(4)
C10A H10A 0.9500
C11A C12A 1.380(4)
C11A H11A 0.9500
C12A C13A 1.402(4)
C12A H12A 0.9500
C13A N1A 1.414(4)
C14A C15A 1.531(5)
C14A H14A 0.9900
C14A H14B 0.9900
C15A C20A 1.535(4)
C15A H15A 0.9900
C15A H15B 0.9900
C16A O16A 1.433(4)
C16A N1A 1.465(4)
C16A C17A 1.516(4)
C16A H16A 1.0000
C17A C20A 1.537(4)
C17A H17A 0.9900
C17A H17B 0.9900
C18A C19A 1.514(4)
C18A H18A 0.9800
C18A H18B 0.9800
C18A H18C 0.9800
C19A O16A 1.454(3)
C19A C20A 1.531(4)
C19A H19A 1.0000
C20A C21A 1.529(4)
C21A N4A 1.466(4)
C21A H21A 1.0000
C2B N2B 1.493(4)
C2B C7B 1.529(4)
C2B C21B 1.555(4)
C2B C6B 1.564(4)
C3B N4B 1.460(4)
C3B C14B 1.512(5)
C3B H3B1 0.9900
C3B H3B2 0.9900
C5B N4B 1.459(4)
C5B C6B 1.528(4)
C5B H5B1 0.9900
C5B H5B2 0.9900
C6B H6B1 0.9900
C6B H6B2 0.9900
C7B O7B 1.218(4)
C7B C8B 1.468(4)
C8B C9B 1.386(4)
C8B C13B 1.400(4)
C9B C10B 1.388(4)
C9B H9B 0.9500
C10B C11B 1.399(5)
C10B H10B 0.9500
C11B C12B 1.376(5)
C11B H11B 0.9500
C12B C13B 1.392(4)
C12B H12B 0.9500
C13B N2B 1.419(4)
C14B C15B 1.519(4)
C14B H14C 0.9900
C14B H14D 0.9900
C15B C20B 1.540(4)
C15B H15C 0.9900
C15B H15D 0.9900
C16B O16B 1.442(4)
C16B N2B 1.460(4)
C16B C17B 1.520(4)
C16B H16B 1.0000
C17B C20B 1.528(4)
C17B H17C 0.9900
C17B H17D 0.9900
C18B C19B 1.517(4)
C18B H18D 0.9800
C18B H18E 0.9800
C18B H18F 0.9800
C19B O16B 1.451(4)
C19B C20B 1.529(4)
C19B H19B 1.0000
C20B C21B 1.535(4)
C21B N4B 1.464(4)
C21B H21B 1.0000

loop_
_geom_torsion_atom_site_label_1
_geom_torsion_atom_site_label_2
_geom_torsion_atom_site_label_3
_geom_torsion_atom_site_label_4
_geom_torsion
N4A C5A C6A C2A 37.4(3)
N1A C2A C6A C5A -136.3(2)
C7A C2A C6A C5A 110.6(3)
C21A C2A C6A C5A -12.2(3)
N1A C2A C7A O7A 169.4(3)
C21A C2A C7A O7A 39.7(4)
C6A C2A C7A O7A -74.0(4)
N1A C2A C7A C8A -14.8(3)
C21A C2A C7A C8A -144.5(2)
C6A C2A C7A C8A 101.8(3)
O7A C7A C8A C13A -173.8(3)
C2A C7A C8A C13A 10.5(3)
O7A C7A C8A C9A 4.1(5)
C2A C7A C8A C9A -171.6(3)
C13A C8A C9A C10A 1.8(4)
C7A C8A C9A C10A -175.9(3)
C8A C9A C10A C11A -1.5(4)
C9A C10A C11A C12A -0.2(5)
C10A C11A C12A C13A 1.6(4)
C9A C8A C13A C12A -0.4(4)
C7A C8A C13A C12A 177.8(3)
C9A C8A C13A N1A -180.0(3)
C7A C8A C13A N1A -1.8(3)
C11A C12A C13A C8A -1.3(4)
C11A C12A C13A N1A 178.3(3)
N4A C3A C14A C15A -55.5(4)
C3A C14A C15A C20A 52.1(4)
O16A C16A C17A C20A -41.5(3)
N1A C16A C17A C20A 78.0(3)
O16A C19A C20A C21A 77.1(3)
C18A C19A C20A C21A -43.9(4)
O16A C19A C20A C15A -159.4(2)
C18A C19A C20A C15A 79.6(3)
O16A C19A C20A C17A -36.0(3)
C18A C19A C20A C17A -157.0(3)
C14A C15A C20A C21A -51.1(4)
C14A C15A C20A C19A -177.1(3)
C14A C15A C20A C17A 69.7(4)
C16A C17A C20A C21A -71.8(3)
C16A C17A C20A C19A 46.4(3)
C16A C17A C20A C15A 166.1(3)
C19A C20A C21A N4A 179.8(2)
C15A C20A C21A N4A 55.0(3)
C17A C20A C21A N4A -71.6(3)
C19A C20A C21A C2A -63.2(4)
C15A C20A C21A C2A 172.0(3)
C17A C20A C21A C2A 45.4(3)
N1A C2A C21A N4A 103.6(3)
C7A C2A C21A N4A -131.8(3)
C6A C2A C21A N4A -17.2(3)
N1A C2A C21A C20A -17.0(4)
C7A C2A C21A C20A 107.7(3)
C6A C2A C21A C20A -137.7(3)
N4B C5B C6B C2B 35.3(3)
N2B C2B C6B C5B -134.4(3)
C7B C2B C6B C5B 111.9(3)
C21B C2B C6B C5B -10.1(3)
N2B C2B C7B O7B 168.0(3)
C21B C2B C7B O7B 39.2(5)
C6B C2B C7B O7B -74.6(4)
N2B C2B C7B C8B -15.7(3)
C21B C2B C7B C8B -144.5(3)
C6B C2B C7B C8B 101.7(3)
O7B C7B C8B C9B 3.6(6)
C2B C7B C8B C9B -172.5(3)
O7B C7B C8B C13B -172.9(3)
C2B C7B C8B C13B 10.9(3)
C13B C8B C9B C10B -0.8(5)
C7B C8B C9B C10B -176.9(3)
C8B C9B C10B C11B 1.4(5)
C9B C10B C11B C12B -1.3(5)
C10B C11B C12B C13B 0.6(5)
C11B C12B C13B C8B 0.1(5)
C11B C12B C13B N2B 178.7(3)
C9B C8B C13B C12B 0.0(5)
C7B C8B C13B C12B 177.0(3)
C9B C8B C13B N2B -178.7(3)
C7B C8B C13B N2B -1.8(4)
N4B C3B C14B C15B -56.2(3)
C3B C14B C15B C20B 51.4(4)
O16B C16B C17B C20B -41.1(3)
N2B C16B C17B C20B 78.2(3)
C16B C17B C20B C19B 46.8(3)
C16B C17B C20B C21B -70.5(3)
C16B C17B C20B C15B 166.7(3)
O16B C19B C20B C17B -37.1(3)
C18B C19B C20B C17B -159.3(3)
O16B C19B C20B C21B 76.4(3)
C18B C19B C20B C21B -45.9(4)
O16B C19B C20B C15B -160.1(3)
C18B C19B C20B C15B 77.7(4)
C14B C15B C20B C17B 71.6(4)
C14B C15B C20B C19B -175.3(3)
C14B C15B C20B C21B -50.1(3)
C17B C20B C21B N4B -71.8(3)
C19B C20B C21B N4B 179.6(2)
C15B C20B C21B N4B 55.0(3)
C17B C20B C21B C2B 45.0(3)
C19B C20B C21B C2B -63.6(3)
C15B C20B C21B C2B 171.7(3)
N2B C2B C21B N4B 102.3(3)
C7B C2B C21B N4B -134.2(3)
C6B C2B C21B N4B -18.7(3)
N2B C2B C21B C20B -17.8(4)
C7B C2B C21B C20B 105.7(3)
C6B C2B C21B C20B -138.8(3)
C8A C13A N1A C16A 118.7(3)
C12A C13A N1A C16A -60.8(4)
C8A C13A N1A C2A -7.8(3)
C12A C13A N1A C2A 172.7(3)
O16A C16A N1A C13A -57.1(3)
C17A C16A N1A C13A -172.6(2)
O16A C16A N1A C2A 64.1(3)
C17A C16A N1A C2A -51.4(3)
C7A C2A N1A C13A 13.7(3)
C21A C2A N1A C13A 144.1(3)
C6A C2A N1A C13A -99.1(3)
C7A C2A N1A C16A -111.7(3)
C21A C2A N1A C16A 18.7(4)
C6A C2A N1A C16A 135.5(3)
C6A C5A N4A C3A -176.4(3)
C6A C5A N4A C21A -50.6(3)
C14A C3A N4A C5A -175.4(3)
C14A C3A N4A C21A 62.9(3)
C20A C21A N4A C5A 168.3(2)
C2A C21A N4A C5A 42.8(3)
C20A C21A N4A C3A -63.4(3)
C2A C21A N4A C3A 171.1(2)
C12B C13B N2B C16B -62.4(4)
C8B C13B N2B C16B 116.3(3)
C12B C13B N2B C2B 173.0(3)
C8B C13B N2B C2B -8.4(3)
O16B C16B N2B C13B -57.1(3)
C17B C16B N2B C13B -172.6(2)
O16B C16B N2B C2B 62.5(3)
C17B C16B N2B C2B -53.0(3)
C7B C2B N2B C13B 14.5(3)
C21B C2B N2B C13B 143.3(3)
C6B C2B N2B C13B -99.8(3)
C7B C2B N2B C16B -108.3(3)
C21B C2B N2B C16B 20.5(3)
C6B C2B N2B C16B 137.5(3)
C6B C5B N4B C3B -174.2(3)
C6B C5B N4B C21B -49.2(3)
C14B C3B N4B C5B -174.9(3)
C14B C3B N4B C21B 63.8(3)
C20B C21B N4B C5B 168.0(2)
C2B C21B N4B C5B 42.9(3)
C20B C21B N4B C3B -64.0(3)
C2B C21B N4B C3B 170.9(2)
N1A C16A O16A C19A -99.7(3)
C17A C16A O16A C19A 19.6(3)
C18A C19A O16A C16A 138.1(2)
C20A C19A O16A C16A 10.9(3)
N2B C16B O16B C19B -101.2(3)
C17B C16B O16B C19B 18.6(3)
C18B C19B O16B C16B 139.9(3)
C20B C19B O16B C16B 11.9(3)
